data_7119170
loop_
_publ_author_name
'Thirumurugan Prakasam'
'Rana A. Bilbeisi'
'Matteo Lusi'
'John-Carl Olsen'
'Carlos Platas-Iglesias'
'Ali Trabolsi'

_publ_section_title
;
 Post-synthetic modifications of cadmium-based knots and links
;
_journal_name_full Chem.Commun.
_journal_page_first 7398
_journal_volume 52
_journal_year 2016
_chemical_formula_sum 'C132 H108 Cd4 N20 O12'
_chemical_formula_weight 2615.98
_chemical_name_systematic
;
 ?
;
_chemical_properties_physical Air-sensitive,Moisture-sensitive
_space_group_crystal_system monoclinic
_space_group_IT_number 15
_space_group_name_Hall '-C 2yc'
_space_group_name_H-M_alt 'C 1 2/c 1'
_symmetry_space_group_name_Hall '-C 2yc'
_symmetry_space_group_name_H-M 'C 1 2/c 1'
_atom_sites_solution_hydrogens geom
_audit_creation_method SHELXL-2014
_audit_update_record
;
2016-04-11 deposited with the CCDC.
2016-05-10 downloaded from the CCDC.
;
_cell_angle_alpha 90
_cell_angle_beta 128.646(4)
_cell_angle_gamma 90
_cell_formula_units_Z 4
_cell_length_a 31.093(5)
_cell_length_b 34.507(6)
_cell_length_c 24.271(6)
_cell_measurement_reflns_used 4545
_cell_measurement_temperature 100(2)
_cell_measurement_theta_max 40
_cell_measurement_theta_min 4
_cell_volume 20339(7)
_computing_structure_refinement 'SHELXL-2014 (Sheldrick, 2014)'
_diffrn_ambient_temperature 100(2)
_diffrn_measured_fraction_theta_full 0.359
_diffrn_measured_fraction_theta_max 0.815
_diffrn_measurement_device_type 'Bruker D8 Quest'
_diffrn_radiation_type CuK\a
_diffrn_radiation_wavelength 1.54178
_diffrn_reflns_av_R_equivalents 0.1569
_diffrn_reflns_av_unetI/netI 0.4682
_diffrn_reflns_Laue_measured_fraction_full 0.359
_diffrn_reflns_Laue_measured_fraction_max 0.815
_diffrn_reflns_limit_h_max 28
_diffrn_reflns_limit_h_min -23
_diffrn_reflns_limit_k_max 31
_diffrn_reflns_limit_k_min -31
_diffrn_reflns_limit_l_max 17
_diffrn_reflns_limit_l_min -21
_diffrn_reflns_number 17110
_diffrn_reflns_point_group_measured_fraction_full 0.359
_diffrn_reflns_point_group_measured_fraction_max 0.815
_diffrn_reflns_theta_full 67.679
_diffrn_reflns_theta_max 44.729
_diffrn_reflns_theta_min 2.225
_exptl_absorpt_coefficient_mu 3.639
_exptl_absorpt_correction_T_max 0.7488
_exptl_absorpt_correction_T_min 0.5131
_exptl_absorpt_correction_type multi-scan
_exptl_absorpt_process_details sadabs
_exptl_crystal_colour colourles
_exptl_crystal_density_diffrn 0.854
_exptl_crystal_description prism
_exptl_crystal_F_000 5312
_exptl_crystal_recrystallization_method 'Re-crystallisation from solvent'
_exptl_crystal_size_max 0.164
_exptl_crystal_size_mid 0.122
_exptl_crystal_size_min 0.084
_platon_squeeze_details
;
 ?
;
_refine_diff_density_max 1.367
_refine_diff_density_min -0.908
_refine_diff_density_rms 0.281
_refine_ls_extinction_coef .
_refine_ls_extinction_method none
_refine_ls_goodness_of_fit_ref 1.447
_refine_ls_hydrogen_treatment constr
_refine_ls_matrix_type full
_refine_ls_number_parameters 651
_refine_ls_number_reflns 6612
_refine_ls_number_restraints 505
_refine_ls_restrained_S_all 1.393
_refine_ls_R_factor_all 0.4424
_refine_ls_R_factor_gt 0.2830
_refine_ls_shift/su_max 0.000
_refine_ls_shift/su_mean 0.000
_refine_ls_structure_factor_coef Fsqd
_refine_ls_weighting_details 'w=1/[\s^2^(Fo^2^)+(0.2000P)^2^] where P=(Fo^2^+2Fc^2^)/3'
_refine_ls_weighting_scheme calc
_refine_ls_wR_factor_gt 0.4981
_refine_ls_wR_factor_ref 0.5455
_reflns_Friedel_coverage 0.000
_reflns_Friedel_fraction_full .
_reflns_Friedel_fraction_max .
_reflns_number_gt 2273
_reflns_number_total 6612
_reflns_threshold_expression 'I > 2\s(I)'
_cod_data_source_file c6cc02423h2.cif
_cod_data_source_block Cd_SK
_cod_original_cell_volume 20338(7)
_cod_database_code 7119170
_shelx_space_group_comment
;
The symmetry employed for this shelxl refinement is uniquely defined
by the following loop, which should always be used as a source of
symmetry information in preference to the above space-group names.
They are only intended as comments.
;
_shelx_estimated_absorpt_t_min 0.587
_shelx_estimated_absorpt_t_max 0.750
_shelxl_version_number 2014-3

loop_
_space_group_symop_operation_xyz
'x, y, z'
'-x, y, -z+1/2'
'x+1/2, y+1/2, z'
'-x+1/2, y+1/2, -z+1/2'
'-x, -y, -z'
'x, -y, z-1/2'
'-x+1/2, -y+1/2, -z'
'x+1/2, -y+1/2, z-1/2'

loop_
_atom_site_label
_atom_site_type_symbol
_atom_site_fract_x
_atom_site_fract_y
_atom_site_fract_z
_atom_site_U_iso_or_equiv
_atom_site_adp_type
_atom_site_occupancy
_atom_site_site_symmetry_order
_atom_site_calc_flag
_atom_site_refinement_flags_posn
_atom_site_refinement_flags_adp
_atom_site_refinement_flags_occupancy
_atom_site_disorder_assembly
_atom_site_disorder_group
Cd1 Cd 0.77121(14) 0.43804(10) 0.4238(2) 0.0813(18) Uani 1 1 d . U . . .
O1A O 0.8354(14) 0.4564(10) 0.4041(19) 0.136(13) Uani 1 1 d . U . . .
Cd2 Cd 0.57574(15) 0.73953(11) 0.0488(2) 0.0914(19) Uani 1 1 d . U . . .
O2A O 0.6476(14) 0.7187(11) 0.033(2) 0.152(14) Uani 1 1 d . U . . .
C1 C 0.5369(15) 0.4448(12) 0.377(2) 0.061(12) Uani 1 1 d . U . . .
H1A H 0.5391 0.4431 0.4195 0.073 Uiso 1 1 calc R U . . .
H1B H 0.5188 0.4694 0.3517 0.073 Uiso 1 1 calc R U . . .
C2 C 0.5934(10) 0.4391(9) 0.3942(17) 0.033(10) Uani 1 1 d G U . . .
C3 C 0.6369(14) 0.4161(8) 0.4469(16) 0.093(13) Uani 1 1 d G U . . .
H3 H 0.6328 0.4004 0.4755 0.112 Uiso 1 1 calc R U . . .
C4 C 0.6865(11) 0.4162(9) 0.4579(15) 0.170(16) Uani 1 1 d G U . . .
H4 H 0.7162 0.4005 0.4939 0.204 Uiso 1 1 calc R U . . .
N5 N 0.6925(10) 0.4392(9) 0.4161(17) 0.094(11) Uani 1 1 d G U . . .
C6 C 0.6490(14) 0.4621(7) 0.3633(15) 0.024(10) Uani 1 1 d G U . . .
C7 C 0.5995(11) 0.4621(8) 0.3524(14) 0.127(15) Uani 1 1 d G U . . .
H7 H 0.5697 0.4777 0.3163 0.153 Uiso 1 1 calc R U . . .
C8 C 0.6545(17) 0.4841(11) 0.317(2) 0.039(11) Uani 1 1 d . U . . .
N9 N 0.7068(14) 0.4797(10) 0.3307(19) 0.075(11) Uani 1 1 d . U . . .
C10 C 0.7135(18) 0.4986(12) 0.283(2) 0.062(12) Uani 1 1 d . U . . .
H10 H 0.7462 0.4944 0.2888 0.075 Uiso 1 1 calc R U . . .
C11 C 0.6738(18) 0.5224(12) 0.231(2) 0.060(12) Uani 1 1 d . U . . .
H11 H 0.6806 0.5354 0.2025 0.072 Uiso 1 1 calc R U . . .
C12 C 0.6280(16) 0.5278(11) 0.218(2) 0.027(10) Uani 1 1 d . U . . .
C13 C 0.6174(16) 0.5099(11) 0.266(2) 0.051(11) Uani 1 1 d . U . . .
H13 H 0.5853 0.5165 0.2606 0.061 Uiso 1 1 calc R U . . .
C14 C 0.5846(14) 0.5555(10) 0.167(2) 0.034(11) Uani 1 1 d . U . . .
H14A H 0.5500 0.5419 0.1298 0.040 Uiso 1 1 calc R U . . .
H14B H 0.5771 0.5744 0.1910 0.040 Uiso 1 1 calc R U . . .
O15 O 0.6086(11) 0.5735(8) 0.1399(16) 0.080(9) Uani 1 1 d . U . . .
C16 C 0.5728(14) 0.5971(8) 0.0855(14) 0.070(12) Uani 1 1 d G U . . .
C17 C 0.5995(9) 0.6156(9) 0.0636(16) 0.073(12) Uani 1 1 d G U . . .
H17 H 0.6370 0.6098 0.0858 0.087 Uiso 1 1 calc R U . . .
C18 C 0.5715(14) 0.6425(8) 0.0092(17) 0.072(12) Uani 1 1 d G U . . .
H18 H 0.5897 0.6552 -0.0058 0.087 Uiso 1 1 calc R U . . .
C19 C 0.5167(14) 0.6510(8) -0.0233(14) 0.085(13) Uani 1 1 d G U . . .
C20 C 0.4900(9) 0.6325(10) -0.0014(18) 0.120(14) Uani 1 1 d G U . . .
H20 H 0.4525 0.6383 -0.0236 0.144 Uiso 1 1 calc R U . . .
C21 C 0.5180(15) 0.6056(9) 0.0530(19) 0.124(14) Uani 1 1 d G U . . .
H21 H 0.4998 0.5929 0.0680 0.149 Uiso 1 1 calc R U . . .
C22 C 0.477(2) 0.6765(17) -0.096(3) 0.158(16) Uani 1 1 d . U . . .
H22A H 0.4822 0.6689 -0.1308 0.190 Uiso 1 1 calc R U . . .
H22B H 0.4379 0.6741 -0.1171 0.190 Uiso 1 1 calc R U . . .
N23 N 0.4993(18) 0.7179(15) -0.067(3) 0.134(13) Uani 1 1 d . U . . .
C24 C 0.478(2) 0.7395(16) -0.122(3) 0.125(15) Uani 1 1 d . U . . .
H24 H 0.4523 0.7300 -0.1693 0.150 Uiso 1 1 calc R U . . .
C25 C 0.4988(15) 0.7830(9) -0.105(3) 0.132(15) Uani 1 1 d G U . . .
N26 N 0.5405(15) 0.7912(11) -0.034(2) 0.094(11) Uani 1 1 d G U . . .
C27 C 0.5615(12) 0.8285(14) -0.0132(17) 0.151(16) Uani 1 1 d G U . . .
C28 C 0.5409(18) 0.8577(9) -0.063(3) 0.143(15) Uani 1 1 d G U . . .
H28 H 0.5552 0.8833 -0.0492 0.172 Uiso 1 1 calc R U . . .
C29 C 0.4992(19) 0.8496(13) -0.134(2) 0.309(19) Uani 1 1 d G U . . .
H29 H 0.4851 0.8695 -0.1685 0.371 Uiso 1 1 calc R U . . .
C30 C 0.4782(13) 0.8122(16) -0.1549(15) 0.184(16) Uani 1 1 d G U . . .
H30 H 0.4498 0.8066 -0.2034 0.221 Uiso 1 1 calc R U . . .
C31 C 0.6005(17) 0.8342(15) 0.061(3) 0.088(13) Uani 1 1 d . U . . .
H31 H 0.6132 0.8598 0.0783 0.106 Uiso 1 1 calc R U . . .
N32 N 0.6195(15) 0.8059(11) 0.106(2) 0.081(11) Uani 1 1 d . U . . .
C33 C 0.660(2) 0.8086(18) 0.183(3) 0.160(16) Uani 1 1 d . U . . .
H33A H 0.6746 0.8354 0.1956 0.192 Uiso 1 1 calc R U . . .
H33B H 0.6912 0.7911 0.1991 0.192 Uiso 1 1 calc R U . . .
C34 C 0.6368(16) 0.7978(11) 0.2234(19) 0.129(15) Uani 1 1 d G U . . .
C35 C 0.5883(16) 0.8146(9) 0.2037(16) 0.157(16) Uani 1 1 d G U . . .
H35 H 0.5701 0.8337 0.1676 0.188 Uiso 1 1 calc R U . . .
C36 C 0.5666(11) 0.8035(10) 0.237(2) 0.117(14) Uani 1 1 d G U . . .
H36 H 0.5335 0.8150 0.2234 0.141 Uiso 1 1 calc R U . . .
C37 C 0.5933(14) 0.7756(10) 0.2898(19) 0.102(14) Uani 1 1 d G U . . .
C38 C 0.6417(13) 0.7588(8) 0.3095(15) 0.068(12) Uani 1 1 d G U . . .
H38 H 0.6599 0.7397 0.3456 0.082 Uiso 1 1 calc R U . . .
C39 C 0.6634(10) 0.7699(10) 0.2763(19) 0.094(13) Uani 1 1 d G U . . .
H39 H 0.6965 0.7584 0.2898 0.112 Uiso 1 1 calc R U . . .
O40 O 0.5705(14) 0.7690(11) 0.321(2) 0.138(12) Uani 1 1 d . U . . .
C41 C 0.410(2) 0.7384(16) 0.128(3) 0.124(15) Uani 1 1 d . U . . .
H41A H 0.3721 0.7447 0.0843 0.149 Uiso 1 1 calc R U . . .
H41B H 0.4079 0.7137 0.1470 0.149 Uiso 1 1 calc R U . . .
C42 C 0.4487(13) 0.7345(10) 0.1104(18) 0.071(12) Uani 1 1 d G U . . .
C43 C 0.4317(10) 0.7578(9) 0.0533(18) 0.156(16) Uani 1 1 d G U . . .
H43 H 0.3983 0.7720 0.0293 0.188 Uiso 1 1 calc R U . . .
C44 C 0.4635(15) 0.7603(8) 0.0312(14) 0.116(14) Uani 1 1 d G U . . .
H44 H 0.4518 0.7762 -0.0078 0.140 Uiso 1 1 calc R U . . .
N45 N 0.5123(13) 0.7394(9) 0.0663(18) 0.086(11) Uani 1 1 d G U . . .
C46 C 0.5293(9) 0.7161(8) 0.1234(17) 0.079(13) Uani 1 1 d G U . . .
C47 C 0.4975(14) 0.7136(8) 0.1454(14) 0.081(13) Uani 1 1 d G U . . .
H47 H 0.5092 0.6977 0.1845 0.097 Uiso 1 1 calc R U . . .
C48 C 0.5746(8) 0.6915(8) 0.1625(15) 0.063(12) Uani 1 1 d G U . . .
N49 N 0.6062(12) 0.6986(7) 0.1412(12) 0.052(10) Uani 1 1 d G U . . .
C50 C 0.6580(12) 0.6819(9) 0.1774(17) 0.159(16) Uani 1 1 d G U . . .
H50 H 0.6796 0.6868 0.1628 0.191 Uiso 1 1 calc R U . . .
C51 C 0.6782(9) 0.6580(9) 0.2351(17) 0.143(15) Uani 1 1 d G U . . .
H51 H 0.7137 0.6466 0.2599 0.171 Uiso 1 1 calc R U . . .
C52 C 0.6466(14) 0.6509(8) 0.2564(13) 0.085(13) Uani 1 1 d G U . . .
C53 C 0.5948(13) 0.6676(9) 0.2202(17) 0.076(13) Uani 1 1 d G U . . .
H53 H 0.5732 0.6627 0.2348 0.091 Uiso 1 1 calc R U . . .
C54 C 0.6632(17) 0.6230(13) 0.318(2) 0.090(13) Uani 1 1 d . U . . .
H54A H 0.6358 0.6019 0.3001 0.107 Uiso 1 1 calc R U . . .
H54B H 0.6667 0.6372 0.3556 0.107 Uiso 1 1 calc R U . . .
O55 O 0.7208(12) 0.6063(9) 0.3442(17) 0.096(10) Uani 1 1 d . U . . .
C56 C 0.7396(15) 0.5807(9) 0.3948(17) 0.103(14) Uani 1 1 d G U . . .
C57 C 0.7900(16) 0.5665(10) 0.4171(19) 0.092(13) Uani 1 1 d G U . . .
H57 H 0.8043 0.5744 0.3938 0.110 Uiso 1 1 calc R U . . .
C58 C 0.8196(11) 0.5407(10) 0.473(2) 0.109(14) Uani 1 1 d G U . . .
H58 H 0.8540 0.5310 0.4885 0.131 Uiso 1 1 calc R U . . .
C59 C 0.7987(17) 0.5291(9) 0.5072(16) 0.103(14) Uani 1 1 d G U . . .
C60 C 0.7482(18) 0.5432(12) 0.485(2) 0.166(16) Uani 1 1 d G U . . .
H60 H 0.7340 0.5353 0.5082 0.199 Uiso 1 1 calc R U . . .
C61 C 0.7187(12) 0.5690(12) 0.429(2) 0.200(17) Uani 1 1 d G U . . .
H61 H 0.6842 0.5787 0.4136 0.240 Uiso 1 1 calc R U . . .
C62 C 0.839(3) 0.504(2) 0.582(4) 0.203(17) Uani 1 1 d . U . . .
H62A H 0.8780 0.5105 0.6094 0.244 Uiso 1 1 calc R U . . .
H62B H 0.8271 0.5060 0.6113 0.244 Uiso 1 1 calc R U . . .
N63 N 0.8255(19) 0.4606(16) 0.546(3) 0.145(14) Uani 1 1 d . U . . .
C64 C 0.850(2) 0.4344(10) 0.593(3) 0.117(15) Uani 1 1 d D U . . .
H64 H 0.8733 0.4412 0.6411 0.140 Uiso 1 1 calc R U . . .
C65 C 0.8430(13) 0.3921(8) 0.571(2) 0.064(12) Uani 1 1 d DG U . . .
N66 N 0.8125(11) 0.3837(10) 0.500(2) 0.087(11) Uani 1 1 d G U . . .
C67 C 0.8056(11) 0.3455(13) 0.4774(15) 0.096(13) Uani 1 1 d G U . . .
C68 C 0.8291(15) 0.3156(7) 0.527(3) 0.122(14) Uani 1 1 d G U . . .
H68 H 0.8244 0.2895 0.5116 0.147 Uiso 1 1 calc R U . . .
C69 C 0.8596(14) 0.3240(11) 0.598(2) 0.156(16) Uani 1 1 d G U . . .
H69 H 0.8757 0.3036 0.6317 0.187 Uiso 1 1 calc R U . . .
C70 C 0.8666(12) 0.3623(14) 0.6202(14) 0.203(17) Uani 1 1 d G U . . .
H70 H 0.8874 0.3680 0.6690 0.243 Uiso 1 1 calc R U . . .
C71 C 0.7693(15) 0.3489(13) 0.398(2) 0.058(12) Uani 1 1 d . U . . .
H71 H 0.7607 0.3253 0.3725 0.070 Uiso 1 1 calc R U . . .
N72 N 0.7498(16) 0.3783(12) 0.362(2) 0.093(12) Uani 1 1 d . U . . .
C73 C 0.713(2) 0.3672(16) 0.287(3) 0.139(15) Uani 1 1 d . U . . .
H73A H 0.7139 0.3388 0.2817 0.167 Uiso 1 1 calc R U . . .
H73B H 0.7250 0.3800 0.2617 0.167 Uiso 1 1 calc R U . . .
C74 C 0.6515(9) 0.3810(9) 0.2535(18) 0.082(13) Uani 1 1 d G U . . .
C75 C 0.6281(15) 0.3642(8) 0.2812(15) 0.126(14) Uani 1 1 d G U . . .
H75 H 0.6484 0.3459 0.3184 0.151 Uiso 1 1 calc R U . . .
C76 C 0.5749(16) 0.3742(10) 0.2544(19) 0.194(17) Uani 1 1 d G U . . .
H76 H 0.5589 0.3628 0.2733 0.233 Uiso 1 1 calc R U . . .
C77 C 0.5452(10) 0.4010(10) 0.1999(18) 0.079(13) Uani 1 1 d G U . . .
C78 C 0.5686(13) 0.4178(8) 0.1722(14) 0.070(12) Uani 1 1 d G U . . .
H78 H 0.5483 0.4362 0.1349 0.084 Uiso 1 1 calc R U . . .
C79 C 0.6218(13) 0.4079(9) 0.1990(17) 0.080(13) Uani 1 1 d G U . . .
H79 H 0.6378 0.4193 0.1801 0.096 Uiso 1 1 calc R U . . .
O80 O 0.4895(11) 0.4102(8) 0.1692(15) 0.079(9) Uani 1 1 d . U . . .

loop_
_atom_site_aniso_label
_atom_site_aniso_U_11
_atom_site_aniso_U_22
_atom_site_aniso_U_33
_atom_site_aniso_U_23
_atom_site_aniso_U_13
_atom_site_aniso_U_12
Cd1 0.081(2) 0.079(2) 0.082(2) 0.0026(9) 0.0495(14) 0.0001(9)
O1A 0.136(13) 0.136(13) 0.136(13) 0.001(2) 0.085(8) -0.001(2)
Cd2 0.093(2) 0.088(2) 0.092(2) 0.0009(10) 0.0565(14) 0.0001(9)
O2A 0.152(14) 0.152(14) 0.152(14) 0.000(2) 0.095(9) 0.000(2)
C1 0.061(12) 0.061(12) 0.061(12) 0.0000(11) 0.038(7) 0.0000(11)
C2 0.033(10) 0.033(11) 0.033(11) 0.0000(11) 0.021(7) 0.0000(11)
C3 0.093(13) 0.093(13) 0.093(13) 0.0001(11) 0.058(8) -0.0001(11)
C4 0.170(16) 0.170(16) 0.170(16) 0.0000(11) 0.106(10) 0.0001(11)
N5 0.094(11) 0.094(11) 0.095(11) 0.0000(11) 0.059(7) 0.0000(11)
C6 0.024(10) 0.024(10) 0.024(10) 0.0001(11) 0.015(6) -0.0001(11)
C7 0.127(15) 0.127(15) 0.127(15) 0.0000(11) 0.079(9) 0.0000(11)
C8 0.039(11) 0.039(11) 0.039(11) 0.0000(11) 0.024(7) 0.0001(11)
N9 0.075(11) 0.075(11) 0.075(11) 0.0000(11) 0.047(7) 0.0000(11)
C10 0.062(12) 0.062(12) 0.062(12) 0.0001(11) 0.039(7) 0.0000(11)
C11 0.060(12) 0.060(12) 0.060(12) 0.0000(11) 0.037(7) 0.0001(11)
C12 0.027(10) 0.027(10) 0.027(10) 0.0001(11) 0.017(6) -0.0001(11)
C13 0.051(11) 0.051(12) 0.051(12) 0.0001(11) 0.032(7) -0.0001(11)
C14 0.034(11) 0.034(11) 0.034(11) 0.0000(11) 0.021(7) 0.0000(11)
O15 0.080(9) 0.080(9) 0.080(9) 0.0000(11) 0.050(6) -0.0001(11)
C16 0.070(12) 0.070(12) 0.070(12) 0.0000(11) 0.043(8) 0.0000(11)
C17 0.073(12) 0.073(12) 0.073(12) 0.0000(11) 0.046(8) 0.0000(11)
C18 0.072(12) 0.072(12) 0.072(12) 0.0000(11) 0.045(8) 0.0000(11)
C19 0.085(13) 0.085(13) 0.085(13) 0.0000(11) 0.053(8) 0.0000(11)
C20 0.120(14) 0.120(14) 0.120(14) 0.0000(11) 0.075(9) -0.0001(11)
C21 0.124(14) 0.124(14) 0.124(14) 0.0000(11) 0.077(9) 0.0000(11)
C22 0.159(16) 0.158(16) 0.158(16) 0.0000(11) 0.099(10) 0.0000(11)
N23 0.134(13) 0.134(13) 0.134(13) 0.0000(11) 0.084(8) 0.0000(11)
C24 0.125(15) 0.125(15) 0.125(15) 0.0001(11) 0.078(9) 0.0000(11)
C25 0.132(15) 0.132(15) 0.132(15) 0.0000(11) 0.083(9) 0.0000(11)
N26 0.094(11) 0.094(11) 0.094(11) 0.0001(11) 0.059(7) -0.0001(11)
C27 0.151(16) 0.151(16) 0.151(16) 0.0000(11) 0.095(10) 0.0000(11)
C28 0.143(15) 0.143(15) 0.143(15) 0.0000(11) 0.089(9) 0.0000(11)
C29 0.309(19) 0.309(19) 0.309(19) 0.0000(11) 0.193(12) 0.0000(11)
C30 0.184(16) 0.184(16) 0.184(16) 0.0000(11) 0.115(10) 0.0000(11)
C31 0.088(13) 0.088(13) 0.088(13) 0.0001(11) 0.055(8) 0.0000(11)
N32 0.081(11) 0.081(11) 0.081(11) 0.0000(11) 0.051(7) 0.0000(11)
C33 0.160(16) 0.160(16) 0.160(16) 0.0000(11) 0.100(10) 0.0000(11)
C34 0.129(15) 0.129(15) 0.129(15) 0.0000(11) 0.080(9) 0.0000(11)
C35 0.157(16) 0.157(16) 0.157(16) 0.0000(11) 0.098(10) 0.0000(11)
C36 0.117(14) 0.117(14) 0.117(14) 0.0000(11) 0.073(9) 0.0000(11)
C37 0.102(14) 0.102(14) 0.102(14) 0.0000(11) 0.064(9) 0.0000(11)
C38 0.068(12) 0.068(12) 0.068(12) 0.0000(11) 0.043(8) 0.0000(11)
C39 0.094(13) 0.094(13) 0.094(13) -0.0001(11) 0.058(8) 0.0001(11)
O40 0.138(12) 0.138(12) 0.138(12) 0.0000(11) 0.086(7) 0.0000(11)
C41 0.124(15) 0.124(15) 0.124(15) 0.0000(11) 0.078(9) 0.0000(11)
C42 0.071(12) 0.071(12) 0.071(12) 0.0000(11) 0.044(8) 0.0000(11)
C43 0.156(16) 0.156(16) 0.156(16) 0.0000(11) 0.098(10) 0.0000(11)
C44 0.116(14) 0.116(14) 0.116(14) 0.0000(11) 0.073(9) 0.0000(11)
N45 0.086(11) 0.086(11) 0.086(11) 0.0000(11) 0.054(7) 0.0000(11)
C46 0.079(13) 0.079(13) 0.079(13) 0.0001(11) 0.049(8) 0.0000(11)
C47 0.081(13) 0.081(13) 0.081(13) 0.0000(11) 0.051(8) 0.0001(11)
C48 0.063(12) 0.063(12) 0.063(12) 0.0000(11) 0.039(7) 0.0000(11)
N49 0.053(10) 0.052(10) 0.053(10) -0.0001(11) 0.033(6) 0.0000(11)
C50 0.159(16) 0.159(16) 0.159(16) 0.0000(11) 0.099(10) 0.0000(11)
C51 0.143(15) 0.143(15) 0.143(15) 0.0000(11) 0.089(9) 0.0000(11)
C52 0.085(13) 0.085(13) 0.085(13) 0.0000(11) 0.053(8) 0.0000(11)
C53 0.076(13) 0.076(13) 0.076(13) 0.0000(11) 0.047(8) 0.0000(11)
C54 0.090(13) 0.090(13) 0.090(13) 0.0000(11) 0.056(8) 0.0000(11)
O55 0.096(10) 0.096(10) 0.096(10) 0.0000(11) 0.060(6) 0.0001(11)
C56 0.103(14) 0.103(14) 0.103(14) 0.0000(11) 0.064(9) 0.0001(11)
C57 0.092(13) 0.092(13) 0.092(13) 0.0000(11) 0.057(8) 0.0000(11)
C58 0.109(14) 0.109(14) 0.109(14) 0.0000(11) 0.068(9) 0.0000(11)
C59 0.103(14) 0.103(14) 0.103(14) 0.0000(11) 0.064(9) 0.0000(11)
C60 0.166(16) 0.166(16) 0.166(16) 0.0000(11) 0.103(10) 0.0000(11)
C61 0.200(17) 0.200(17) 0.200(17) 0.0000(11) 0.125(11) 0.0000(11)
C62 0.203(17) 0.203(17) 0.203(17) 0.0000(11) 0.127(11) 0.0001(11)
N63 0.145(14) 0.145(14) 0.145(14) 0.0000(11) 0.091(9) 0.0000(11)
C64 0.117(15) 0.117(15) 0.117(15) 0.0000(11) 0.073(9) 0.0000(11)
C65 0.064(12) 0.064(12) 0.064(12) -0.0001(11) 0.040(8) 0.0000(11)
N66 0.087(11) 0.087(11) 0.087(11) 0.0001(11) 0.054(7) 0.0000(11)
C67 0.096(13) 0.096(13) 0.096(13) -0.0001(11) 0.060(8) 0.0000(11)
C68 0.122(14) 0.122(14) 0.122(14) 0.0000(11) 0.076(9) 0.0000(11)
C69 0.156(16) 0.156(16) 0.156(16) 0.0000(11) 0.097(10) 0.0000(11)
C70 0.203(17) 0.203(17) 0.203(17) 0.0000(11) 0.126(10) 0.0000(11)
C71 0.058(12) 0.058(12) 0.058(12) 0.0000(11) 0.036(8) 0.0001(11)
N72 0.093(12) 0.093(12) 0.093(12) 0.0000(11) 0.058(7) 0.0001(11)
C73 0.139(15) 0.139(15) 0.139(15) 0.0000(11) 0.087(9) 0.0000(11)
C74 0.082(13) 0.082(13) 0.082(13) 0.0000(11) 0.051(8) 0.0000(11)
C75 0.125(14) 0.126(14) 0.126(14) 0.0000(11) 0.078(9) 0.0000(11)
C76 0.194(17) 0.194(17) 0.194(17) -0.0001(11) 0.121(10) 0.0000(11)
C77 0.079(13) 0.079(13) 0.079(13) 0.0000(11) 0.050(8) 0.0000(11)
C78 0.070(12) 0.070(12) 0.070(12) 0.0000(11) 0.044(8) -0.0001(11)
C79 0.080(13) 0.080(13) 0.080(13) 0.0000(11) 0.050(8) 0.0000(11)
O80 0.079(9) 0.079(9) 0.079(9) -0.0002(11) 0.049(6) 0.0001(11)

loop_
_atom_type_symbol
_atom_type_description
_atom_type_scat_dispersion_real
_atom_type_scat_dispersion_imag
_atom_type_scat_source
C C 0.0181 0.0091 'International Tables Vol C Tables 4.2.6.8 and 6.1.1.4'
N N 0.0311 0.0180 'International Tables Vol C Tables 4.2.6.8 and 6.1.1.4'
O O 0.0492 0.0322 'International Tables Vol C Tables 4.2.6.8 and 6.1.1.4'
Cd Cd 0.1185 4.6533 'International Tables Vol C Tables 4.2.6.8 and 6.1.1.4'
H H 0.0000 0.0000 'International Tables Vol C Tables 4.2.6.8 and 6.1.1.4'

loop_
_geom_angle_atom_site_label_1
_geom_angle_atom_site_label_2
_geom_angle_atom_site_label_3
_geom_angle
_geom_angle_site_symmetry_1
_geom_angle_site_symmetry_3
N5 Cd1 N9 72.0(13) . .
N5 Cd1 N66 96.3(11) . .
N9 Cd1 N66 162.7(12) . .
N5 Cd1 N72 95.5(11) . .
N9 Cd1 N72 100.9(14) . .
N66 Cd1 N72 66.8(15) . .
N5 Cd1 N63 89.2(12) . .
N9 Cd1 N63 119.9(15) . .
N66 Cd1 N63 71.4(16) . .
N72 Cd1 N63 138.3(17) . .
N5 Cd1 O1A 159.4(12) . .
N9 Cd1 O1A 87.8(13) . .
N66 Cd1 O1A 104.4(10) . .
N72 Cd1 O1A 92.5(12) . .
N63 Cd1 O1A 97.3(14) . .
N45 Cd2 N49 72.1(12) . .
N45 Cd2 N26 99.4(12) . .
N49 Cd2 N26 167.7(11) . .
N45 Cd2 N23 83.0(13) . .
N49 Cd2 N23 117.1(14) . .
N26 Cd2 N23 69.4(17) . .
N45 Cd2 N32 97.3(10) . .
N49 Cd2 N32 105.1(12) . .
N26 Cd2 N32 66.5(15) . .
N23 Cd2 N32 135.3(16) . .
N45 Cd2 O2A 163.7(12) . .
N49 Cd2 O2A 96.0(12) . .
N26 Cd2 O2A 94.0(10) . .
N23 Cd2 O2A 93.3(13) . .
N32 Cd2 O2A 96.5(11) . .
O80 C1 C2 96(3) 2_655 .
C3 C2 C7 120.0 . .
C3 C2 C1 128(3) . .
C7 C2 C1 112(3) . .
C2 C3 C4 120.0 . .
N5 C4 C3 120.0 . .
C4 N5 C6 120.0 . .
C4 N5 Cd1 123(2) . .
C6 N5 Cd1 117(2) . .
C7 C6 N5 120.0 . .
C7 C6 C8 120(3) . .
N5 C6 C8 120(3) . .
C6 C7 C2 120.0 . .
C13 C8 N9 118(4) . .
C13 C8 C6 127(4) . .
N9 C8 C6 115(4) . .
C10 N9 C8 118(4) . .
C10 N9 Cd1 125(3) . .
C8 N9 Cd1 117(3) . .
C11 C10 N9 121(4) . .
C12 C11 C10 123(5) . .
C11 C12 C14 127(4) . .
C11 C12 C13 120(4) . .
C14 C12 C13 112(3) . .
C8 C13 C12 119(4) . .
O15 C14 C12 102(3) . .
C16 O15 C14 112(3) . .
O15 C16 C17 109(3) . .
O15 C16 C21 131(3) . .
C17 C16 C21 120.0 . .
C16 C17 C18 120.0 . .
C19 C18 C17 120.0 . .
C18 C19 C20 120.0 . .
C18 C19 C22 124(3) . .
C20 C19 C22 116(3) . .
C21 C20 C19 120.0 . .
C20 C21 C16 120.0 . .
N23 C22 C19 101(4) . .
C24 N23 C22 106(5) . .
C24 N23 Cd2 122(4) . .
C22 N23 Cd2 131(4) . .
N23 C24 C25 114(6) . .
N26 C25 C30 120.0 . .
N26 C25 C24 116(4) . .
C30 C25 C24 124(4) . .
C25 N26 C27 120.0 . .
C25 N26 Cd2 118(3) . .
C27 N26 Cd2 122(3) . .
C28 C27 N26 120.0 . .
C28 C27 C31 125(5) . .
N26 C27 C31 115(5) . .
C27 C28 C29 120.0 . .
C28 C29 C30 120.0 . .
C29 C30 C25 120.0 . .
N32 C31 C27 123(5) . .
C31 N32 C33 127(5) . .
C31 N32 Cd2 114(3) . .
C33 N32 Cd2 119(4) . .
N32 C33 C34 114(4) . .
C35 C34 C39 120.0 . .
C35 C34 C33 120(4) . .
C39 C34 C33 120(4) . .
C36 C35 C34 120.0 . .
C35 C36 C37 120.0 . .
O40 C37 C38 125(4) . .
O40 C37 C36 115(4) . .
C38 C37 C36 120.0 . .
C37 C38 C39 120.0 . .
C38 C39 C34 120.0 . .
C37 O40 C41 121(4) . 2_655
O40 C41 C42 108(4) 2_655 .
C43 C42 C47 120.0 . .
C43 C42 C41 111(4) . .
C47 C42 C41 129(4) . .
C42 C43 C44 120.0 . .
N45 C44 C43 120.0 . .
C44 N45 C46 120.0 . .
C44 N45 Cd2 129(2) . .
C46 N45 Cd2 111(2) . .
C47 C46 N45 120.0 . .
C47 C46 C48 111(3) . .
N45 C46 C48 129(3) . .
C46 C47 C42 120.0 . .
N49 C48 C53 120.0 . .
N49 C48 C46 107(3) . .
C53 C48 C46 133(3) . .
C48 N49 C50 120.0 . .
C48 N49 Cd2 121.1(19) . .
C50 N49 Cd2 118.8(19) . .
N49 C50 C51 120.0 . .
C52 C51 C50 120.0 . .
C51 C52 C53 120.0 . .
C51 C52 C54 125(3) . .
C53 C52 C54 115(3) . .
C52 C53 C48 120.0 . .
C52 C54 O55 103(3) . .
C56 O55 C54 111(3) . .
O55 C56 C57 109(4) . .
O55 C56 C61 130(4) . .
C57 C56 C61 120.0 . .
C56 C57 C58 120.0 . .
C59 C58 C57 120.0 . .
C58 C59 C60 120.0 . .
C58 C59 C62 119(4) . .
C60 C59 C62 120(4) . .
C61 C60 C59 120.0 . .
C60 C61 C56 120.0 . .
N63 C62 C59 98(5) . .
C64 N63 C62 111(5) . .
C64 N63 Cd1 115(4) . .
C62 N63 Cd1 133(4) . .
N63 C64 C65 120(5) . .
N66 C65 C70 120.0 . .
N66 C65 C64 118(4) . .
C70 C65 C64 122(4) . .
C67 N66 C65 120.0 . .
C67 N66 Cd1 125(3) . .
C65 N66 Cd1 115(3) . .
N66 C67 C68 120.0 . .
N66 C67 C71 103(4) . .
C68 C67 C71 137(4) . .
C67 C68 C69 120.0 . .
C70 C69 C68 120.0 . .
C69 C70 C65 120.0 . .
N72 C71 C67 128(5) . .
C71 N72 C73 109(4) . .
C71 N72 Cd1 117(4) . .
C73 N72 Cd1 134(4) . .
N72 C73 C74 107(4) . .
C75 C74 C79 120.0 . .
C75 C74 C73 117(3) . .
C79 C74 C73 123(3) . .
C74 C75 C76 120.0 . .
C77 C76 C75 120.0 . .
C78 C77 C76 120.0 . .
C78 C77 O80 119(3) . .
C76 C77 O80 121(3) . .
C77 C78 C79 120.0 . .
C78 C79 C74 120.0 . .
C77 O80 C1 119(3) . 2_655

loop_
_geom_bond_atom_site_label_1
_geom_bond_atom_site_label_2
_geom_bond_distance
_geom_bond_site_symmetry_2
Cd1 N5 2.33(2) .
Cd1 N9 2.35(4) .
Cd1 N66 2.37(2) .
Cd1 N72 2.38(4) .
Cd1 N63 2.45(5) .
Cd1 O1A 2.41(3) .
Cd2 N45 2.26(2) .
Cd2 N49 2.29(2) .
Cd2 N26 2.38(3) .
Cd2 N23 2.40(5) .
Cd2 N32 2.58(4) .
Cd2 O2A 2.59(3) .
C1 O80 1.49(4) 2_655
C1 C2 1.55(4) .
C2 C3 1.3900 .
C2 C7 1.3900 .
C3 C4 1.3900 .
C4 N5 1.3900 .
N5 C6 1.3900 .
C6 C7 1.3900 .
C6 C8 1.46(4) .
C8 C13 1.37(4) .
C8 N9 1.45(4) .
N9 C10 1.45(4) .
C10 C11 1.36(5) .
C11 C12 1.27(4) .
C12 C14 1.47(4) .
C12 C13 1.53(4) .
C14 O15 1.42(4) .
O15 C16 1.34(3) .
C16 C17 1.3900 .
C16 C21 1.3900 .
C17 C18 1.3900 .
C18 C19 1.3900 .
C19 C20 1.3900 .
C19 C22 1.64(6) .
C20 C21 1.3900 .
C22 N23 1.55(6) .
N23 C24 1.30(6) .
C24 C25 1.58(5) .
C25 N26 1.3900 .
C25 C30 1.3900 .
N26 C27 1.3900 .
C27 C28 1.3900 .
C27 C31 1.42(5) .
C28 C29 1.3900 .
C29 C30 1.3900 .
C31 N32 1.31(5) .
N32 C33 1.46(6) .
C33 C34 1.59(6) .
C34 C35 1.3900 .
C34 C39 1.3900 .
C35 C36 1.3900 .
C36 C37 1.3900 .
C37 O40 1.35(4) .
C37 C38 1.3900 .
C38 C39 1.3900 .
O40 C41 1.44(5) 2_655
C41 O40 1.44(5) 2_655
C41 C42 1.52(5) .
C42 C43 1.3900 .
C42 C47 1.3900 .
C43 C44 1.3900 .
C44 N45 1.3900 .
N45 C46 1.3900 .
C46 C47 1.3900 .
C46 C48 1.39(3) .
C48 N49 1.3900 .
C48 C53 1.3900 .
N49 C50 1.3900 .
C50 C51 1.3900 .
C51 C52 1.3900 .
C52 C53 1.3900 .
C52 C54 1.56(4) .
C54 O55 1.59(4) .
O55 C56 1.32(4) .
C56 C57 1.3900 .
C56 C61 1.3900 .
C57 C58 1.3900 .
C58 C59 1.3900 .
C59 C60 1.3900 .
C59 C62 1.67(7) .
C60 C61 1.3900 .
C62 N63 1.63(7) .
N63 C64 1.26(6) .
C64 C65 1.52(2) .
C65 N66 1.3900 .
C65 C70 1.3900 .
N66 C67 1.3900 .
C67 C68 1.3900 .
C67 C71 1.52(5) .
C68 C69 1.3900 .
C69 C70 1.3900 .
C71 N72 1.22(4) .
N72 C73 1.48(5) .
C73 C74 1.62(5) .
C74 C75 1.3900 .
C74 C79 1.3900 .
C75 C76 1.3900 .
C76 C77 1.3900 .
C77 C78 1.3900 .
C77 O80 1.43(3) .
C78 C79 1.3900 .
O80 C1 1.49(4) 2_655

loop_
_platon_squeeze_void_nr
_platon_squeeze_void_average_x
_platon_squeeze_void_average_y
_platon_squeeze_void_average_z
_platon_squeeze_void_volume
_platon_squeeze_void_count_electrons
_platon_squeeze_void_content
1 -0.008 -0.001 -0.002 10536 8230 ' '
